data_4316159
loop_
_publ_author_name
'Eric M. Gale'
'Beulah S. Narendrapurapu'
'Andrew C. Simmonett'
'Henry F. Schaefer'
'Todd C. Harrop'

_publ_contact_author_address
;Department of Chemistry, The University of Georgia, 1001 Ceadr St,
 Athens, GA 30602,USA
;
_publ_contact_author_email tharrop@chem.uga.edu
_publ_contact_author_fax 1-706-542-9454
_publ_contact_author_name 'Todd C. Harrop'
_publ_contact_author_phone 1-706-542-3486
_publ_section_title
;
 Exploring the Effects of H-Bonding in Synthetic Analogues of Nickel
 Superoxide Dismutase (Ni-SOD): Experimental and Theoretical Implications
 for Protection of the Ni-SCys Bond
;
_journal_name_full 'Inorganic Chemistry'
_journal_page_first 7080
_journal_page_last 7096
_journal_paper_doi 10.1021/ic1009187
_journal_volume 49
_journal_year 2010
_chemical_absolute_configuration rm
_chemical_formula_moiety 'C29 H38 N4 Ni O2 S2'
_chemical_formula_sum 'C29 H38 N4 Ni O2 S2'
_chemical_formula_weight 597.46
_chemical_name_systematic
;
 ?
;
_space_group_IT_number 19
_symmetry_cell_setting orthorhombic
_symmetry_space_group_name_Hall 'P 2ac 2ab'
_symmetry_space_group_name_H-M 'P 21 21 21'
_atom_sites_solution_hydrogens geom
_atom_sites_solution_primary direct
_atom_sites_solution_secondary difmap
_audit_creation_method SHELXL-97
_cell_angle_alpha 90.000(5)
_cell_angle_beta 90.000(5)
_cell_angle_gamma 90.000(5)
_cell_formula_units_Z 4
_cell_length_a 8.475(5)
_cell_length_b 13.102(5)
_cell_length_c 27.343(5)
_cell_measurement_reflns_used 7540
_cell_measurement_temperature 293(2)
_cell_measurement_theta_max 28.3
_cell_measurement_theta_min 2.2
_cell_volume 3036(2)
_computing_cell_refinement 'Bruker APEX II V2008.6-1'
_computing_data_collection 'Bruker APEX II V2008.6-1'
_computing_data_reduction 'Bruker APEX II V2008.6-1'
_computing_molecular_graphics 'Ortep-3 for Windows (Farrugia, 1997)'
_computing_publication_material 'WinGX publication routines (Farrugia, 1999)'
_computing_structure_refinement 'SHELXL-97 (Sheldrick, 1997)'
_computing_structure_solution 'SHELXS-97 (Sheldrick, 1997)'
_diffrn_ambient_temperature 293(2)
_diffrn_detector_area_resol_mean 0.5
_diffrn_measured_fraction_theta_full 1.000
_diffrn_measured_fraction_theta_max 1.000
_diffrn_measurement_device_type 'Bruker Smart CCD Area Detector'
_diffrn_measurement_method 'omega scans'
_diffrn_radiation_monochromator graphite
_diffrn_radiation_source 'fine-focus sealed tube'
_diffrn_radiation_type MoK\a
_diffrn_radiation_wavelength 0.71073
_diffrn_reflns_av_R_equivalents 0.0752
_diffrn_reflns_av_sigmaI/netI 0.0620
_diffrn_reflns_limit_h_max 11
_diffrn_reflns_limit_h_min -11
_diffrn_reflns_limit_k_max 17
_diffrn_reflns_limit_k_min -17
_diffrn_reflns_limit_l_max 36
_diffrn_reflns_limit_l_min -36
_diffrn_reflns_number 42216
_diffrn_reflns_theta_full 28.28
_diffrn_reflns_theta_max 28.28
_diffrn_reflns_theta_min 2.15
_exptl_absorpt_coefficient_mu 0.808
_exptl_absorpt_correction_T_max 0.9531
_exptl_absorpt_correction_T_min 0.8748
_exptl_absorpt_correction_type multi-scan
_exptl_absorpt_process_details SADABS(Sheldrick,1997)
_exptl_crystal_colour red
_exptl_crystal_density_diffrn 1.307
_exptl_crystal_density_method 'not measured'
_exptl_crystal_description rectangluar
_exptl_crystal_F_000 1264
_exptl_crystal_size_max 0.17
_exptl_crystal_size_mid 0.14
_exptl_crystal_size_min 0.06
_refine_diff_density_max 0.413
_refine_diff_density_min -0.268
_refine_diff_density_rms 0.056
_refine_ls_abs_structure_details 'Flack H D (1983), Acta Cryst. A39, 876-881'
_refine_ls_abs_structure_Flack 0.005(15)
_refine_ls_extinction_method none
_refine_ls_goodness_of_fit_ref 1.003
_refine_ls_hydrogen_treatment constr
_refine_ls_matrix_type full
_refine_ls_number_parameters 343
_refine_ls_number_reflns 7540
_refine_ls_number_restraints 0
_refine_ls_restrained_S_all 1.003
_refine_ls_R_factor_all 0.0861
_refine_ls_R_factor_gt 0.0460
_refine_ls_shift/su_max 0.001
_refine_ls_shift/su_mean 0.000
_refine_ls_structure_factor_coef Fsqd
_refine_ls_weighting_details 'calc w=1/[\s^2^(Fo^2^)+(0.0540P)^2^+0.0000P] where P=(Fo^2^+2Fc^2^)/3'
_refine_ls_weighting_scheme calc
_refine_ls_wR_factor_gt 0.0942
_refine_ls_wR_factor_ref 0.1101
_reflns_number_gt 5099
_reflns_number_total 7540
_reflns_threshold_expression >2sigma(I)
_cod_data_source_file ic1009187_si_002.cif
_cod_data_source_block ICcif1
_cod_depositor_comments
;
The following automatic conversions were performed:

'_symmetry_cell_setting' value 'Orthorhombic' changed to
'orthorhombic' according to the built-in table from CIF Core
dictionary named 'cif_core.dic' version 2.4.1 from 2010-06-29.

Automatic conversion script
Id: cif_fix_values 1646 2011-03-28 12:23:43Z adriana 
;
_cod_database_code 4316159

loop_
_symmetry_equiv_pos_as_xyz
'x, y, z'
'-x+1/2, -y, z+1/2'
'x+1/2, -y+1/2, -z'
'-x, y+1/2, -z+1/2'

loop_
_atom_site_label
_atom_site_type_symbol
_atom_site_fract_x
_atom_site_fract_y
_atom_site_fract_z
_atom_site_U_iso_or_equiv
_atom_site_adp_type
_atom_site_occupancy
_atom_site_symmetry_multiplicity
_atom_site_calc_flag
_atom_site_refinement_flags
_atom_site_disorder_assembly
_atom_site_disorder_group
Ni1 Ni 0.79976(5) 0.97919(3) 0.142273(15) 0.03735(11) Uani 1 1 d . . .
S1 S 0.93256(11) 0.86854(8) 0.18336(4) 0.0536(3) Uani 1 1 d . . .
S2 S 0.56564(10) 0.91825(7) 0.16015(3) 0.0445(2) Uani 1 1 d . . .
O1 O 1.1032(3) 1.1617(3) 0.07455(13) 0.0821(11) Uani 1 1 d . . .
O2 O 0.6253(4) 0.5351(2) 0.13266(13) 0.0775(9) Uani 1 1 d . . .
N1 N 0.9929(3) 1.0381(2) 0.12405(12) 0.0523(8) Uani 1 1 d . . .
N2 N 0.7101(4) 1.0876(2) 0.10226(10) 0.0420(6) Uani 1 1 d . . .
N3 N 0.6644(4) 0.7047(2) 0.14385(12) 0.0522(7) Uani 1 1 d . . .
H3 H 0.6994 0.7585 0.1295 0.063 Uiso 1 1 calc R . .
N4 N 1.1370(4) 0.5053(3) 0.15410(14) 0.0687(10) Uani 1 1 d . . .
C1 C 1.1236(5) 0.9277(4) 0.1808(2) 0.0940(19) Uani 1 1 d . . .
H1A H 1.1402 0.9669 0.2104 0.113 Uiso 1 1 calc R . .
H1B H 1.2039 0.8750 0.1795 0.113 Uiso 1 1 calc R . .
C2 C 1.1421(4) 0.9944(4) 0.13885(19) 0.0785(14) Uani 1 1 d . . .
H2A H 1.2151 1.0489 0.1470 0.094 Uiso 1 1 calc R . .
H2B H 1.1864 0.9560 0.1118 0.094 Uiso 1 1 calc R . .
C3 C 0.9895(5) 1.1160(3) 0.09334(15) 0.0542(10) Uani 1 1 d . . .
C4 C 0.8232(5) 1.1464(3) 0.08152(12) 0.0470(9) Uani 1 1 d . . .
C5 C 0.7846(6) 1.2274(3) 0.05185(16) 0.0632(11) Uani 1 1 d . . .
H5 H 0.8639 1.2682 0.0388 0.076 Uiso 1 1 calc R . .
C6 C 0.6287(6) 1.2482(3) 0.04146(18) 0.0671(13) Uani 1 1 d . . .
H6 H 0.6012 1.3011 0.0204 0.080 Uiso 1 1 calc R . .
C7 C 0.5163(5) 1.1891(3) 0.06289(16) 0.0615(12) Uani 1 1 d . . .
H7 H 0.4101 1.2023 0.0571 0.074 Uiso 1 1 calc R . .
C8 C 0.5597(4) 1.1099(3) 0.09307(14) 0.0503(9) Uani 1 1 d . . .
H8 H 0.4812 1.0705 0.1075 0.060 Uiso 1 1 calc R . .
C9 C 0.5638(4) 0.8201(3) 0.20409(13) 0.0407(8) Uani 1 1 d . . .
C10 C 0.5075(5) 0.8373(3) 0.25100(15) 0.0551(10) Uani 1 1 d . . .
H10 H 0.4749 0.9027 0.2597 0.066 Uiso 1 1 calc R . .
C11 C 0.4986(6) 0.7602(4) 0.28503(17) 0.0748(14) Uani 1 1 d . . .
H11 H 0.4605 0.7737 0.3163 0.090 Uiso 1 1 calc R . .
C12 C 0.5457(6) 0.6640(4) 0.27295(17) 0.0727(13) Uani 1 1 d . . .
H12 H 0.5407 0.6123 0.2962 0.087 Uiso 1 1 calc R . .
C13 C 0.6011(5) 0.6424(3) 0.22622(17) 0.0620(11) Uani 1 1 d . . .
H13 H 0.6324 0.5764 0.2183 0.074 Uiso 1 1 calc R . .
C14 C 0.6096(4) 0.7192(3) 0.19155(14) 0.0462(9) Uani 1 1 d . . .
C15 C 0.6699(4) 0.6187(3) 0.11736(15) 0.0530(10) Uani 1 1 d . . .
C16 C 0.7408(4) 0.6294(3) 0.06739(16) 0.0558(10) Uani 1 1 d . . .
C17 C 0.8300(5) 0.7123(4) 0.05218(16) 0.0642(12) Uani 1 1 d . . .
H17 H 0.8425 0.7683 0.0727 0.077 Uiso 1 1 calc R . .
C18 C 0.8999(7) 0.7118(5) 0.0069(2) 0.0915(17) Uani 1 1 d . . .
H18 H 0.9610 0.7669 -0.0031 0.110 Uiso 1 1 calc R . .
C19 C 0.8788(8) 0.6289(6) -0.0236(2) 0.106(2) Uani 1 1 d . . .
H19 H 0.9261 0.6287 -0.0543 0.127 Uiso 1 1 calc R . .
C20 C 0.7908(10) 0.5485(5) -0.0096(2) 0.108(2) Uani 1 1 d . . .
H20 H 0.7765 0.4935 -0.0307 0.129 Uiso 1 1 calc R . .
C21 C 0.7226(6) 0.5479(4) 0.03558(19) 0.0836(15) Uani 1 1 d . . .
H21 H 0.6630 0.4918 0.0452 0.100 Uiso 1 1 calc R . .
C22 C 0.9834(6) 0.4481(5) 0.1579(3) 0.111(2) Uani 1 1 d . . .
H22A H 0.9110 0.4885 0.1774 0.134 Uiso 1 1 calc R . .
H22B H 0.9387 0.4424 0.1253 0.134 Uiso 1 1 calc R . .
C23 C 0.9925(9) 0.3428(5) 0.1798(2) 0.116(2) Uani 1 1 d . . .
H23A H 0.8890 0.3129 0.1803 0.174 Uiso 1 1 calc R . .
H23B H 1.0326 0.3472 0.2125 0.174 Uiso 1 1 calc R . .
H23C H 1.0615 0.3011 0.1604 0.174 Uiso 1 1 calc R . .
C24 C 1.2577(7) 0.4411(5) 0.1273(3) 0.126(3) Uani 1 1 d . . .
H24A H 1.2716 0.3771 0.1446 0.151 Uiso 1 1 calc R . .
H24B H 1.3582 0.4766 0.1274 0.151 Uiso 1 1 calc R . .
C25 C 1.2099(10) 0.4180(5) 0.0734(2) 0.133(3) Uani 1 1 d . . .
H25A H 1.2899 0.3769 0.0582 0.200 Uiso 1 1 calc R . .
H25B H 1.1988 0.4809 0.0557 0.200 Uiso 1 1 calc R . .
H25C H 1.1113 0.3818 0.0730 0.200 Uiso 1 1 calc R . .
C26 C 1.2020(8) 0.5280(4) 0.2042(2) 0.1033(19) Uani 1 1 d . . .
H26A H 1.3098 0.5518 0.2007 0.124 Uiso 1 1 calc R . .
H26B H 1.2048 0.4650 0.2228 0.124 Uiso 1 1 calc R . .
C27 C 1.1093(10) 0.6068(5) 0.2329(2) 0.136(3) Uani 1 1 d . . .
H27A H 1.1582 0.6170 0.2641 0.204 Uiso 1 1 calc R . .
H27B H 1.0031 0.5831 0.2374 0.204 Uiso 1 1 calc R . .
H27C H 1.1079 0.6700 0.2152 0.204 Uiso 1 1 calc R . .
C28 C 1.1054(6) 0.6034(4) 0.1264(2) 0.0971(18) Uani 1 1 d . . .
H28A H 1.0282 0.6432 0.1444 0.116 Uiso 1 1 calc R . .
H28B H 1.0595 0.5865 0.0949 0.116 Uiso 1 1 calc R . .
C29 C 1.2526(6) 0.6697(4) 0.1179(2) 0.105(2) Uani 1 1 d . . .
H29A H 1.2233 0.7304 0.1005 0.158 Uiso 1 1 calc R . .
H29B H 1.3284 0.6320 0.0991 0.158 Uiso 1 1 calc R . .
H29C H 1.2979 0.6881 0.1489 0.158 Uiso 1 1 calc R . .

loop_
_atom_site_aniso_label
_atom_site_aniso_U_11
_atom_site_aniso_U_22
_atom_site_aniso_U_33
_atom_site_aniso_U_23
_atom_site_aniso_U_13
_atom_site_aniso_U_12
Ni1 0.03232(19) 0.0394(2) 0.0404(2) 0.0054(2) 0.0010(2) -0.00287(19)
S1 0.0392(5) 0.0530(6) 0.0685(6) 0.0177(5) -0.0061(5) -0.0003(5)
S2 0.0345(4) 0.0393(4) 0.0597(6) 0.0116(4) 0.0032(4) -0.0027(4)
O1 0.0522(18) 0.094(2) 0.100(2) 0.042(2) 0.0065(17) -0.0216(17)
O2 0.0751(19) 0.0448(16) 0.113(3) -0.0053(18) 0.0073(18) -0.0144(15)
N1 0.0373(15) 0.058(2) 0.0616(19) 0.0152(17) 0.0028(13) -0.0046(15)
N2 0.0400(15) 0.0428(15) 0.0431(16) 0.0043(13) 0.0018(15) -0.0063(15)
N3 0.066(2) 0.0362(15) 0.0547(18) 0.0042(16) 0.0082(18) -0.0057(14)
N4 0.0468(17) 0.067(2) 0.092(3) 0.013(2) -0.0156(17) 0.0042(17)
C1 0.038(2) 0.099(4) 0.146(5) 0.054(4) -0.010(3) -0.004(2)
C2 0.0363(18) 0.109(4) 0.090(3) 0.027(3) -0.002(2) -0.002(2)
C3 0.047(2) 0.061(3) 0.054(2) 0.012(2) 0.0075(19) -0.014(2)
C4 0.055(2) 0.048(2) 0.0381(19) 0.0079(16) 0.0019(17) -0.0092(19)
C5 0.067(3) 0.055(2) 0.067(3) 0.017(2) 0.005(3) -0.014(2)
C6 0.081(3) 0.054(3) 0.066(3) 0.026(2) -0.009(2) -0.002(2)
C7 0.057(2) 0.059(3) 0.069(3) 0.017(2) -0.016(2) 0.002(2)
C8 0.045(2) 0.053(2) 0.054(2) 0.0123(19) -0.0028(19) -0.0068(19)
C9 0.0364(17) 0.0394(19) 0.046(2) 0.0079(16) -0.0018(16) -0.0068(16)
C10 0.049(2) 0.064(3) 0.052(2) -0.001(2) 0.0003(18) -0.0100(19)
C11 0.073(3) 0.102(4) 0.050(3) 0.015(3) 0.006(2) -0.024(3)
C12 0.080(3) 0.076(3) 0.062(3) 0.031(3) 0.001(3) -0.020(3)
C13 0.065(3) 0.047(2) 0.074(3) 0.021(2) -0.002(2) -0.006(2)
C14 0.043(2) 0.042(2) 0.054(2) 0.0056(18) 0.0002(17) -0.0069(16)
C15 0.040(2) 0.048(2) 0.071(3) -0.005(2) -0.0041(19) -0.0011(17)
C16 0.050(2) 0.054(2) 0.063(3) -0.010(2) -0.0082(19) 0.0123(19)
C17 0.066(3) 0.073(3) 0.053(3) -0.003(2) -0.005(2) 0.009(2)
C18 0.097(4) 0.109(5) 0.069(3) 0.007(3) 0.013(3) 0.013(4)
C19 0.133(6) 0.127(5) 0.058(3) -0.014(4) 0.009(3) 0.047(5)
C20 0.154(6) 0.092(4) 0.078(4) -0.025(3) -0.004(4) 0.037(5)
C21 0.093(4) 0.069(3) 0.089(4) -0.019(3) -0.010(3) 0.015(3)
C22 0.061(3) 0.150(6) 0.124(5) 0.011(5) -0.004(3) -0.026(4)
C23 0.142(6) 0.115(5) 0.090(4) 0.012(4) 0.005(4) -0.066(5)
C24 0.076(4) 0.080(4) 0.222(9) 0.017(5) 0.011(5) 0.007(3)
C25 0.178(7) 0.107(5) 0.115(5) -0.028(4) 0.033(6) -0.005(6)
C26 0.110(4) 0.076(3) 0.124(4) 0.018(4) -0.047(4) -0.014(4)
C27 0.231(9) 0.084(4) 0.093(5) 0.009(4) -0.011(5) 0.016(5)
C28 0.084(4) 0.096(4) 0.112(5) 0.015(3) -0.015(3) 0.023(3)
C29 0.095(4) 0.079(4) 0.141(5) 0.037(4) -0.002(4) -0.004(3)

loop_
_atom_type_symbol
_atom_type_description
_atom_type_scat_dispersion_real
_atom_type_scat_dispersion_imag
_atom_type_scat_source
C C 0.0033 0.0016 'International Tables Vol C Tables 4.2.6.8 and 6.1.1.4'
H H 0.0000 0.0000 'International Tables Vol C Tables 4.2.6.8 and 6.1.1.4'
N N 0.0061 0.0033 'International Tables Vol C Tables 4.2.6.8 and 6.1.1.4'
O O 0.0106 0.0060 'International Tables Vol C Tables 4.2.6.8 and 6.1.1.4'
S S 0.1246 0.1234 'International Tables Vol C Tables 4.2.6.8 and 6.1.1.4'
Ni Ni 0.3393 1.1124 'International Tables Vol C Tables 4.2.6.8 and 6.1.1.4'

loop_
_geom_angle_atom_site_label_1
_geom_angle_atom_site_label_2
_geom_angle_atom_site_label_3
_geom_angle
_geom_angle_site_symmetry_1
_geom_angle_site_symmetry_3
_geom_angle_publ_flag
N1 Ni1 N2 83.77(13) . . ?
N1 Ni1 S1 87.67(10) . . ?
N2 Ni1 S1 171.43(9) . . ?
N1 Ni1 S2 175.92(10) . . ?
N2 Ni1 S2 92.16(10) . . ?
S1 Ni1 S2 96.40(5) . . ?
C1 S1 Ni1 99.22(16) . . ?
C9 S2 Ni1 115.21(12) . . ?
C3 N1 C2 120.2(3) . . ?
C3 N1 Ni1 117.8(3) . . ?
C2 N1 Ni1 121.7(3) . . ?
C8 N2 C4 118.3(3) . . ?
C8 N2 Ni1 129.8(2) . . ?
C4 N2 Ni1 112.0(2) . . ?
C15 N3 C14 129.1(3) . . ?
C15 N3 H3 115.4 . . ?
C14 N3 H3 115.4 . . ?
C26 N4 C22 110.6(4) . . ?
C26 N4 C24 107.6(5) . . ?
C22 N4 C24 109.9(4) . . ?
C26 N4 C28 110.6(4) . . ?
C22 N4 C28 107.7(4) . . ?
C24 N4 C28 110.4(4) . . ?
C2 C1 S1 112.8(3) . . ?
C2 C1 H1A 109.0 . . ?
S1 C1 H1A 109.0 . . ?
C2 C1 H1B 109.0 . . ?
S1 C1 H1B 109.0 . . ?
H1A C1 H1B 107.8 . . ?
N1 C2 C1 111.4(3) . . ?
N1 C2 H2A 109.3 . . ?
C1 C2 H2A 109.3 . . ?
N1 C2 H2B 109.3 . . ?
C1 C2 H2B 109.3 . . ?
H2A C2 H2B 108.0 . . ?
O1 C3 N1 128.0(4) . . ?
O1 C3 C4 120.7(4) . . ?
N1 C3 C4 111.3(3) . . ?
N2 C4 C5 121.2(4) . . ?
N2 C4 C3 115.1(3) . . ?
C5 C4 C3 123.7(4) . . ?
C4 C5 C6 120.2(4) . . ?
C4 C5 H5 119.9 . . ?
C6 C5 H5 119.9 . . ?
C7 C6 C5 118.0(4) . . ?
C7 C6 H6 121.0 . . ?
C5 C6 H6 121.0 . . ?
C6 C7 C8 120.1(4) . . ?
C6 C7 H7 120.0 . . ?
C8 C7 H7 120.0 . . ?
N2 C8 C7 122.3(4) . . ?
N2 C8 H8 118.9 . . ?
C7 C8 H8 118.9 . . ?
C10 C9 C14 117.9(3) . . ?
C10 C9 S2 121.0(3) . . ?
C14 C9 S2 120.9(3) . . ?
C11 C10 C9 121.7(4) . . ?
C11 C10 H10 119.2 . . ?
C9 C10 H10 119.2 . . ?
C12 C11 C10 120.0(4) . . ?
C12 C11 H11 120.0 . . ?
C10 C11 H11 120.0 . . ?
C11 C12 C13 120.7(4) . . ?
C11 C12 H12 119.7 . . ?
C13 C12 H12 119.7 . . ?
C14 C13 C12 119.9(4) . . ?
C14 C13 H13 120.0 . . ?
C12 C13 H13 120.0 . . ?
C13 C14 N3 123.9(4) . . ?
C13 C14 C9 119.8(4) . . ?
N3 C14 C9 116.3(3) . . ?
O2 C15 N3 123.6(4) . . ?
O2 C15 C16 121.0(4) . . ?
N3 C15 C16 115.4(3) . . ?
C21 C16 C17 118.4(4) . . ?
C21 C16 C15 117.1(4) . . ?
C17 C16 C15 124.4(4) . . ?
C18 C17 C16 120.1(5) . . ?
C18 C17 H17 119.9 . . ?
C16 C17 H17 119.9 . . ?
C17 C18 C19 119.6(6) . . ?
C17 C18 H18 120.2 . . ?
C19 C18 H18 120.2 . . ?
C20 C19 C18 121.0(6) . . ?
C20 C19 H19 119.5 . . ?
C18 C19 H19 119.5 . . ?
C19 C20 C21 119.8(6) . . ?
C19 C20 H20 120.1 . . ?
C21 C20 H20 120.1 . . ?
C20 C21 C16 121.1(5) . . ?
C20 C21 H21 119.4 . . ?
C16 C21 H21 119.4 . . ?
C23 C22 N4 116.1(5) . . ?
C23 C22 H22A 108.3 . . ?
N4 C22 H22A 108.3 . . ?
C23 C22 H22B 108.3 . . ?
N4 C22 H22B 108.3 . . ?
H22A C22 H22B 107.4 . . ?
C22 C23 H23A 109.5 . . ?
C22 C23 H23B 109.5 . . ?
H23A C23 H23B 109.5 . . ?
C22 C23 H23C 109.5 . . ?
H23A C23 H23C 109.5 . . ?
H23B C23 H23C 109.5 . . ?
N4 C24 C25 113.0(5) . . ?
N4 C24 H24A 109.0 . . ?
C25 C24 H24A 109.0 . . ?
N4 C24 H24B 109.0 . . ?
C25 C24 H24B 109.0 . . ?
H24A C24 H24B 107.8 . . ?
C24 C25 H25A 109.5 . . ?
C24 C25 H25B 109.5 . . ?
H25A C25 H25B 109.5 . . ?
C24 C25 H25C 109.5 . . ?
H25A C25 H25C 109.5 . . ?
H25B C25 H25C 109.5 . . ?
N4 C26 C27 114.6(5) . . ?
N4 C26 H26A 108.6 . . ?
C27 C26 H26A 108.6 . . ?
N4 C26 H26B 108.6 . . ?
C27 C26 H26B 108.6 . . ?
H26A C26 H26B 107.6 . . ?
C26 C27 H27A 109.5 . . ?
C26 C27 H27B 109.5 . . ?
H27A C27 H27B 109.5 . . ?
C26 C27 H27C 109.5 . . ?
H27A C27 H27C 109.5 . . ?
H27B C27 H27C 109.5 . . ?
N4 C28 C29 114.2(4) . . ?
N4 C28 H28A 108.7 . . ?
C29 C28 H28A 108.7 . . ?
N4 C28 H28B 108.7 . . ?
C29 C28 H28B 108.7 . . ?
H28A C28 H28B 107.6 . . ?
C28 C29 H29A 109.5 . . ?
C28 C29 H29B 109.5 . . ?
H29A C29 H29B 109.5 . . ?
C28 C29 H29C 109.5 . . ?
H29A C29 H29C 109.5 . . ?
H29B C29 H29C 109.5 . . ?

loop_
_geom_bond_atom_site_label_1
_geom_bond_atom_site_label_2
_geom_bond_distance
_geom_bond_site_symmetry_2
_geom_bond_publ_flag
Ni1 N1 1.877(3) . ?
Ni1 N2 1.947(3) . ?
Ni1 S1 2.1518(12) . ?
Ni1 S2 2.1939(14) . ?
S1 C1 1.797(5) . ?
S2 C9 1.760(3) . ?
O1 C3 1.246(4) . ?
O2 C15 1.232(5) . ?
N1 C3 1.322(5) . ?
N1 C2 1.445(5) . ?
N2 C8 1.332(5) . ?
N2 C4 1.354(4) . ?
N3 C15 1.340(5) . ?
N3 C14 1.397(5) . ?
N3 H3 0.8600 . ?
N4 C26 1.505(6) . ?
N4 C22 1.506(6) . ?
N4 C24 1.514(7) . ?
N4 C28 1.516(6) . ?
C1 C2 1.450(6) . ?
C1 H1A 0.9700 . ?
C1 H1B 0.9700 . ?
C2 H2A 0.9700 . ?
C2 H2B 0.9700 . ?
C3 C4 1.499(6) . ?
C4 C5 1.375(5) . ?
C5 C6 1.379(6) . ?
C5 H5 0.9300 . ?
C6 C7 1.360(6) . ?
C6 H6 0.9300 . ?
C7 C8 1.377(5) . ?
C7 H7 0.9300 . ?
C8 H8 0.9300 . ?
C9 C10 1.387(5) . ?
C9 C14 1.420(5) . ?
C10 C11 1.376(6) . ?
C10 H10 0.9300 . ?
C11 C12 1.362(7) . ?
C11 H11 0.9300 . ?
C12 C13 1.391(7) . ?
C12 H12 0.9300 . ?
C13 C14 1.384(5) . ?
C13 H13 0.9300 . ?
C15 C16 1.499(6) . ?
C16 C21 1.386(6) . ?
C16 C17 1.387(6) . ?
C17 C18 1.372(7) . ?
C17 H17 0.9300 . ?
C18 C19 1.381(8) . ?
C18 H18 0.9300 . ?
C19 C20 1.347(9) . ?
C19 H19 0.9300 . ?
C20 C21 1.364(7) . ?
C20 H20 0.9300 . ?
C21 H21 0.9300 . ?
C22 C23 1.506(8) . ?
C22 H22A 0.9700 . ?
C22 H22B 0.9700 . ?
C23 H23A 0.9600 . ?
C23 H23B 0.9600 . ?
C23 H23C 0.9600 . ?
C24 C25 1.559(10) . ?
C24 H24A 0.9700 . ?
C24 H24B 0.9700 . ?
C25 H25A 0.9600 . ?
C25 H25B 0.9600 . ?
C25 H25C 0.9600 . ?
C26 C27 1.516(8) . ?
C26 H26A 0.9700 . ?
C26 H26B 0.9700 . ?
C27 H27A 0.9600 . ?
C27 H27B 0.9600 . ?
C27 H27C 0.9600 . ?
C28 C29 1.538(7) . ?
C28 H28A 0.9700 . ?
C28 H28B 0.9700 . ?
C29 H29A 0.9600 . ?
C29 H29B 0.9600 . ?
C29 H29C 0.9600 . ?
